data_2229780
loop_
_publ_author_name
'Salah, Abderrahmen'
'Zargarian, Davit'

_publ_section_title
;
 {2,6-Bis[(diphenylphosphanyl)oxy]phenyl-\k^3^<i>P</i>,<i>C</i>^1^,<i>P</i>'}iodidonickel(II)
;
_journal_coeditor_code NK2088
_journal_issue 4
_journal_name_full 'Acta Crystallographica Section E'
_journal_page_first m437
_journal_paper_doi 10.1107/S1600536811008828
_journal_volume 67
_journal_year 2011
_chemical_formula_iupac '[Ni (C30 H23 O2 P2) I]'
_chemical_formula_moiety 'C30 H23 I Ni O2 P2'
_chemical_formula_sum 'C30 H23 I Ni O2 P2'
_chemical_formula_weight 663.03
_chemical_name_systematic
;
{2,6-Bis[(diphenylphosphanyl)oxy]phenyl-
\k^3^<i>P</i>,<i>C</i>^1^,<i>P</i>'}iodidonickel(II)
;
_space_group_IT_number 14
_symmetry_cell_setting monoclinic
_symmetry_space_group_name_Hall '-P 2ybc'
_symmetry_space_group_name_H-M 'P 1 21/c 1'
_atom_sites_solution_hydrogens geom
_atom_sites_solution_primary direct
_atom_sites_solution_secondary difmap
_audit_creation_method SHELXL-97
_cell_angle_alpha 90.00
_cell_angle_beta 120.4290(10)
_cell_angle_gamma 90.00
_cell_formula_units_Z 4
_cell_length_a 16.4446(3)
_cell_length_b 10.8531(2)
_cell_length_c 17.3131(3)
_cell_measurement_reflns_used 24450
_cell_measurement_temperature 150
_cell_measurement_theta_max 72.35
_cell_measurement_theta_min 5.07
_cell_volume 2664.34(9)
_computing_cell_refinement 'SAINT (Bruker, 2007)'
_computing_data_collection 'APEX2 (Bruker, 2007)'
_computing_data_reduction 'SAINT (Bruker, 2007)'
_computing_molecular_graphics 'SHELXTL (Sheldrick, 2008)'
_computing_publication_material 'UdMX (Maris, 2004) and publCIF (Westrip, 2010)'
_computing_structure_refinement 'SHELXTL (Sheldrick, 2008)'
_computing_structure_solution 'SHELXTL (Sheldrick, 2008)'
_diffrn_ambient_temperature 150
_diffrn_detector_area_resol_mean 5.5
_diffrn_measured_fraction_theta_full 0.995
_diffrn_measured_fraction_theta_max 0.995
_diffrn_measurement_device_type 'Bruker SMART 6000'
_diffrn_measurement_method \w
_diffrn_radiation_monochromator graphite
_diffrn_radiation_source 'X-ray Sealed Tube'
_diffrn_radiation_type CuK\a
_diffrn_radiation_wavelength 1.54178
_diffrn_reflns_av_R_equivalents 0.0337
_diffrn_reflns_av_sigmaI/netI 0.0157
_diffrn_reflns_limit_h_max 20
_diffrn_reflns_limit_h_min -20
_diffrn_reflns_limit_k_max 13
_diffrn_reflns_limit_k_min -13
_diffrn_reflns_limit_l_max 21
_diffrn_reflns_limit_l_min -21
_diffrn_reflns_number 35047
_diffrn_reflns_theta_full 72.37
_diffrn_reflns_theta_max 72.37
_diffrn_reflns_theta_min 3.12
_exptl_absorpt_coefficient_mu 11.491
_exptl_absorpt_correction_T_max 0.3555
_exptl_absorpt_correction_T_min 0.1975
_exptl_absorpt_correction_type multi-scan
_exptl_absorpt_process_details '(SADABS; Sheldrick, 1996)'
_exptl_crystal_colour yellow
_exptl_crystal_density_diffrn 1.653
_exptl_crystal_density_method 'not measured'
_exptl_crystal_description block
_exptl_crystal_F_000 1320
_exptl_crystal_size_max 0.18
_exptl_crystal_size_mid 0.10
_exptl_crystal_size_min 0.09
_refine_diff_density_max 0.752
_refine_diff_density_min -0.779
_refine_ls_extinction_coef 0.00190(6)
_refine_ls_extinction_expression Fc^*^=kFc[1+0.001xFc^2^\l^3^/sin(2\q)]^-1/4^
_refine_ls_extinction_method 'SHELXTL (Sheldrick, 2008)'
_refine_ls_goodness_of_fit_ref 1.068
_refine_ls_hydrogen_treatment constr
_refine_ls_matrix_type full
_refine_ls_number_parameters 326
_refine_ls_number_reflns 5259
_refine_ls_number_restraints 0
_refine_ls_restrained_S_all 1.068
_refine_ls_R_factor_all 0.0263
_refine_ls_R_factor_gt 0.0259
_refine_ls_shift/su_max 0.007
_refine_ls_shift/su_mean 0.000
_refine_ls_structure_factor_coef Fsqd
_refine_ls_weighting_details 'calc w=1/[\s^2^(Fo^2^)+(0.0502P)^2^+0.5043P] where P=(Fo^2^+2Fc^2^)/3'
_refine_ls_weighting_scheme calc
_refine_ls_wR_factor_gt 0.0676
_refine_ls_wR_factor_ref 0.0678
_reflns_number_gt 5142
_reflns_number_total 5259
_reflns_threshold_expression I>2sigma(I)
_cod_data_source_file nk2088.cif
_cod_data_source_block I
_cod_original_cell_volume 2664.33(8)
_cod_original_sg_symbol_H-M 'P 21/c'
_cod_database_code 2229780
_cod_database_fobs_code 2229780

loop_
_symmetry_equiv_pos_as_xyz
'x, y, z'
'-x, y+1/2, -z+1/2'
'-x, -y, -z'
'x, -y-1/2, z-1/2'

loop_
_atom_site_type_symbol
_atom_site_label
_atom_site_fract_x
_atom_site_fract_y
_atom_site_fract_z
_atom_site_U_iso_or_equiv
_atom_site_adp_type
_atom_site_calc_flag
_atom_site_refinement_flags
_atom_site_occupancy
_atom_site_disorder_assembly
_atom_site_disorder_group
I I1 0.214929(9) 0.790060(11) 0.756156(8) 0.02460(7) Uani d . 1 . .
Ni Ni1 0.23502(2) 0.56348(3) 0.74669(2) 0.01757(9) Uani d . 1 . .
P P1 0.10949(3) 0.50611(4) 0.74657(3) 0.01912(11) Uani d . 1 . .
P P2 0.36537(3) 0.56701(4) 0.74486(3) 0.01912(11) Uani d . 1 . .
O O1 0.10883(9) 0.35423(13) 0.74495(10) 0.0252(3) Uani d . 1 . .
O O2 0.39191(10) 0.42230(12) 0.73844(10) 0.0254(3) Uani d . 1 . .
C C1 0.24998(13) 0.39159(18) 0.74142(11) 0.0192(4) Uani d . 1 . .
C C2 0.18453(14) 0.30761(18) 0.73952(13) 0.0204(4) Uani d . 1 . .
C C3 0.19118(15) 0.18122(19) 0.73052(14) 0.0257(4) Uani d . 1 . .
H H3 0.1470 0.1274 0.7302 0.031 Uiso calc R 1 . .
C C4 0.26582(15) 0.13764(19) 0.72202(15) 0.0291(4) Uani d . 1 . .
H H4 0.2712 0.0534 0.7156 0.035 Uiso calc R 1 . .
C C5 0.33263(16) 0.21712(18) 0.72286(16) 0.0278(5) Uani d . 1 . .
H H5 0.3815 0.1876 0.7157 0.033 Uiso calc R 1 . .
C C6 0.32412(13) 0.34153(18) 0.73477(13) 0.0214(4) Uani d . 1 . .
C C11 -0.00440(13) 0.54428(17) 0.65138(12) 0.0217(4) Uani d . 1 . .
C C12 -0.08627(14) 0.5049(2) 0.64934(14) 0.0269(4) Uani d . 1 . .
H H12 -0.0819 0.4629 0.6981 0.032 Uiso calc R 1 . .
C C13 -0.17438(15) 0.5282(2) 0.57474(15) 0.0335(5) Uani d . 1 . .
H H13 -0.2288 0.5011 0.5733 0.040 Uiso calc R 1 . .
C C14 -0.18063(16) 0.5921(2) 0.50231(14) 0.0342(5) Uani d . 1 . .
H H14 -0.2394 0.6089 0.4526 0.041 Uiso calc R 1 . .
C C15 -0.09947(16) 0.6307(2) 0.50407(14) 0.0345(5) Uani d . 1 . .
H H15 -0.1041 0.6727 0.4552 0.041 Uiso calc R 1 . .
C C16 -0.01117(15) 0.6074(2) 0.57815(13) 0.0292(4) Uani d . 1 . .
H H16 0.0431 0.6337 0.5789 0.035 Uiso calc R 1 . .
C C21 0.09797(13) 0.53687(19) 0.84293(12) 0.0226(4) Uani d . 1 . .
C C22 0.12540(17) 0.4497(2) 0.91095(14) 0.0345(5) Uani d . 1 . .
H H22 0.1469 0.3727 0.9057 0.041 Uiso calc R 1 . .
C C23 0.1204(2) 0.4787(3) 0.98674(16) 0.0452(6) Uani d . 1 . .
H H23 0.1385 0.4206 1.0321 0.054 Uiso calc R 1 . .
C C24 0.08858(17) 0.5934(3) 0.99508(14) 0.0401(6) Uani d . 1 . .
H H24 0.0854 0.6121 1.0459 0.048 Uiso calc R 1 . .
C C25 0.06161(16) 0.6797(2) 0.92806(16) 0.0345(5) Uani d . 1 . .
H H25 0.0405 0.7568 0.9338 0.041 Uiso calc R 1 . .
C C26 0.06594(14) 0.6518(2) 0.85174(14) 0.0273(4) Uani d . 1 . .
H H26 0.0474 0.7101 0.8065 0.033 Uiso calc R 1 . .
C C31 0.47066(13) 0.61934(18) 0.84480(12) 0.0226(4) Uani d . 1 . .
C C32 0.52646(18) 0.5369(2) 0.91276(17) 0.0422(6) Uani d . 1 . .
H H32 0.5122 0.4533 0.9053 0.051 Uiso calc R 1 . .
C C33 0.60360(19) 0.5792(3) 0.99183(17) 0.0501(7) Uani d . 1 . .
H H33 0.6408 0.5234 1.0369 0.060 Uiso calc R 1 . .
C C34 0.62544(17) 0.7026(2) 1.00406(17) 0.0372(5) Uani d . 1 . .
H H34 0.6767 0.7304 1.0574 0.045 Uiso calc R 1 . .
C C35 0.57086(17) 0.7847(2) 0.93671(16) 0.0310(5) Uani d . 1 . .
H H35 0.5859 0.8682 0.9444 0.037 Uiso calc R 1 . .
C C36 0.49354(14) 0.7437(2) 0.85732(14) 0.0271(4) Uani d . 1 . .
H H36 0.4570 0.7999 0.8124 0.033 Uiso calc R 1 . .
C C41 0.37335(13) 0.63478(18) 0.65338(12) 0.0211(4) Uani d . 1 . .
C C42 0.44862(15) 0.5993(2) 0.64218(14) 0.0287(4) Uani d . 1 . .
H H42 0.4937 0.5443 0.6822 0.034 Uiso calc R 1 . .
C C43 0.45609(16) 0.6459(2) 0.57138(15) 0.0333(5) Uani d . 1 . .
H H43 0.5060 0.6221 0.5639 0.040 Uiso calc R 1 . .
C C44 0.38928(17) 0.7279(2) 0.51212(15) 0.0334(5) Uani d . 1 . .
H H44 0.3946 0.7596 0.4650 0.040 Uiso calc R 1 . .
C C45 0.31474(17) 0.7628(3) 0.52257(16) 0.0378(5) Uani d . 1 . .
H H45 0.2700 0.8179 0.4824 0.045 Uiso calc R 1 . .
C C46 0.30611(16) 0.7159(2) 0.59306(16) 0.0311(5) Uani d . 1 . .
H H46 0.2554 0.7389 0.5995 0.037 Uiso calc R 1 . .

loop_
_atom_site_aniso_label
_atom_site_aniso_U_11
_atom_site_aniso_U_22
_atom_site_aniso_U_33
_atom_site_aniso_U_12
_atom_site_aniso_U_13
_atom_site_aniso_U_23
I1 0.03220(10) 0.01565(9) 0.03019(10) 0.00088(4) 0.01890(7) -0.00007(4)
Ni1 0.01882(16) 0.01435(16) 0.02162(16) -0.00080(11) 0.01176(13) 0.00051(11)
P1 0.0198(2) 0.0171(2) 0.0232(2) -0.00065(16) 0.01296(18) 0.00082(17)
P2 0.0197(2) 0.0161(2) 0.0239(2) -0.00070(16) 0.01278(18) 0.00062(17)
O1 0.0243(7) 0.0182(6) 0.0383(8) -0.0022(5) 0.0198(6) 0.0004(6)
O2 0.0234(7) 0.0175(7) 0.0417(8) -0.0002(5) 0.0211(6) 0.0003(6)
C1 0.0209(8) 0.0176(9) 0.0187(8) -0.0007(7) 0.0097(7) 0.0011(7)
C2 0.0219(9) 0.0171(8) 0.0228(9) 0.0014(7) 0.0118(7) 0.0017(7)
C3 0.0296(10) 0.0161(9) 0.0302(10) -0.0044(8) 0.0144(8) 0.0015(8)
C4 0.0344(10) 0.0134(9) 0.0401(11) 0.0001(8) 0.0192(9) 0.0011(8)
C5 0.0293(11) 0.0198(10) 0.0380(12) 0.0038(7) 0.0197(10) 0.0011(8)
C6 0.0225(9) 0.0168(9) 0.0254(9) -0.0013(7) 0.0125(7) 0.0016(7)
C11 0.0227(9) 0.0196(9) 0.0238(9) -0.0003(7) 0.0124(7) -0.0026(7)
C12 0.0249(10) 0.0289(10) 0.0282(10) 0.0000(8) 0.0145(8) 0.0022(8)
C13 0.0232(10) 0.0415(12) 0.0342(11) -0.0032(9) 0.0135(9) -0.0029(10)
C14 0.0291(10) 0.0389(12) 0.0256(10) 0.0038(9) 0.0072(8) -0.0020(9)
C15 0.0369(11) 0.0404(12) 0.0230(10) -0.0017(10) 0.0128(9) 0.0037(9)
C16 0.0311(10) 0.0332(11) 0.0260(9) -0.0055(9) 0.0163(8) -0.0005(9)
C21 0.0205(9) 0.0272(10) 0.0223(9) -0.0027(7) 0.0125(7) 0.0003(8)
C22 0.0413(12) 0.0316(11) 0.0300(11) -0.0001(9) 0.0177(9) 0.0052(9)
C23 0.0555(15) 0.0526(15) 0.0276(11) -0.0079(13) 0.0211(11) 0.0087(11)
C24 0.0401(12) 0.0596(16) 0.0271(10) -0.0152(11) 0.0219(9) -0.0107(11)
C25 0.0299(11) 0.0447(12) 0.0345(11) -0.0043(10) 0.0205(9) -0.0110(10)
C26 0.0253(9) 0.0320(11) 0.0269(10) 0.0015(8) 0.0148(8) -0.0003(8)
C31 0.0210(8) 0.0245(9) 0.0240(9) 0.0001(7) 0.0128(7) 0.0020(8)
C32 0.0398(13) 0.0273(11) 0.0401(13) -0.0020(10) 0.0060(10) 0.0076(10)
C33 0.0427(14) 0.0417(15) 0.0380(13) -0.0005(11) -0.0002(11) 0.0131(11)
C34 0.0274(11) 0.0459(15) 0.0294(11) -0.0047(9) 0.0078(9) -0.0019(9)
C35 0.0299(11) 0.0304(12) 0.0320(11) -0.0054(8) 0.0150(9) -0.0044(8)
C36 0.0252(10) 0.0257(10) 0.0289(10) -0.0005(8) 0.0126(8) 0.0014(9)
C41 0.0231(9) 0.0200(9) 0.0231(9) -0.0054(7) 0.0137(7) -0.0025(7)
C42 0.0306(10) 0.0277(10) 0.0337(10) -0.0003(8) 0.0205(9) 0.0007(9)
C43 0.0362(11) 0.0383(12) 0.0373(11) -0.0046(9) 0.0274(10) -0.0034(10)
C44 0.0372(12) 0.0413(12) 0.0252(10) -0.0112(10) 0.0184(9) -0.0015(9)
C45 0.0356(12) 0.0468(13) 0.0314(11) 0.0053(11) 0.0172(10) 0.0146(10)
C46 0.0277(11) 0.0387(13) 0.0313(11) 0.0026(8) 0.0181(9) 0.0057(9)

loop_
_atom_type_symbol
_atom_type_description
_atom_type_scat_dispersion_real
_atom_type_scat_dispersion_imag
_atom_type_scat_source
C C 0.0181 0.0091 'International Tables Vol C Tables 4.2.6.8 and 6.1.1.4'
H H 0.0000 0.0000 'International Tables Vol C Tables 4.2.6.8 and 6.1.1.4'
I I -0.3257 6.8362 'International Tables Vol C Tables 4.2.6.8 and 6.1.1.4'
Ni Ni -3.0029 0.5091 'International Tables Vol C Tables 4.2.6.8 and 6.1.1.4'
O O 0.0492 0.0322 'International Tables Vol C Tables 4.2.6.8 and 6.1.1.4'
P P 0.2955 0.4335 'International Tables Vol C Tables 4.2.6.8 and 6.1.1.4'

loop_
_geom_angle_atom_site_label_1
_geom_angle_atom_site_label_2
_geom_angle_atom_site_label_3
_geom_angle_site_symmetry_1
_geom_angle_site_symmetry_3
_geom_angle
_geom_angle_publ_flag
C1 Ni1 P1 . . 82.11(6) ?
C1 Ni1 P2 . . 82.09(6) ?
P1 Ni1 P2 . . 164.20(2) ?
C1 Ni1 I1 . . 178.93(6) y
P1 Ni1 I1 . . 97.239(17) y
P2 Ni1 I1 . . 98.556(16) y
O1 P1 C21 . . 101.43(9) ?
O1 P1 C11 . . 102.63(8) ?
C21 P1 C11 . . 104.79(9) ?
O1 P1 Ni1 . . 106.67(5) ?
C21 P1 Ni1 . . 119.68(6) ?
C11 P1 Ni1 . . 118.96(7) ?
O2 P2 C41 . . 100.90(8) ?
O2 P2 C31 . . 101.86(8) ?
C41 P2 C31 . . 104.52(9) ?
O2 P2 Ni1 . . 106.42(5) ?
C41 P2 Ni1 . . 122.15(7) ?
C31 P2 Ni1 . . 117.85(6) ?
C2 O1 P1 . . 111.50(12) ?
C6 O2 P2 . . 111.67(12) ?
C6 C1 C2 . . 116.09(18) ?
C6 C1 Ni1 . . 122.02(15) ?
C2 C1 Ni1 . . 121.82(15) ?
O1 C2 C3 . . 119.35(18) ?
O1 C2 C1 . . 117.79(17) ?
C3 C2 C1 . . 122.84(19) ?
C2 C3 C4 . . 118.08(19) ?
C2 C3 H3 . . 121.0 ?
C4 C3 H3 . . 121.0 ?
C3 C4 C5 . . 121.50(19) ?
C3 C4 H4 . . 119.2 ?
C5 C4 H4 . . 119.2 ?
C6 C5 C4 . . 117.9(2) ?
C6 C5 H5 . . 121.1 ?
C4 C5 H5 . . 121.1 ?
C5 C6 O2 . . 118.79(17) ?
C5 C6 C1 . . 123.51(19) ?
O2 C6 C1 . . 117.68(18) ?
C16 C11 C12 . . 119.70(18) ?
C16 C11 P1 . . 120.66(15) ?
C12 C11 P1 . . 119.57(15) ?
C13 C12 C11 . . 120.37(19) ?
C13 C12 H12 . . 119.8 ?
C11 C12 H12 . . 119.8 ?
C14 C13 C12 . . 119.6(2) ?
C14 C13 H13 . . 120.2 ?
C12 C13 H13 . . 120.2 ?
C15 C14 C13 . . 120.1(2) ?
C15 C14 H14 . . 120.0 ?
C13 C14 H14 . . 120.0 ?
C14 C15 C16 . . 120.7(2) ?
C14 C15 H15 . . 119.7 ?
C16 C15 H15 . . 119.7 ?
C15 C16 C11 . . 119.56(19) ?
C15 C16 H16 . . 120.2 ?
C11 C16 H16 . . 120.2 ?
C26 C21 C22 . . 119.56(19) ?
C26 C21 P1 . . 119.36(15) ?
C22 C21 P1 . . 120.99(17) ?
C23 C22 C21 . . 119.6(2) ?
C23 C22 H22 . . 120.2 ?
C21 C22 H22 . . 120.2 ?
C24 C23 C22 . . 120.4(2) ?
C24 C23 H23 . . 119.8 ?
C22 C23 H23 . . 119.8 ?
C25 C24 C23 . . 120.0(2) ?
C25 C24 H24 . . 120.0 ?
C23 C24 H24 . . 120.0 ?
C24 C25 C26 . . 120.1(2) ?
C24 C25 H25 . . 120.0 ?
C26 C25 H25 . . 120.0 ?
C21 C26 C25 . . 120.2(2) ?
C21 C26 H26 . . 119.9 ?
C25 C26 H26 . . 119.9 ?
C36 C31 C32 . . 118.88(19) ?
C36 C31 P2 . . 120.42(15) ?
C32 C31 P2 . . 120.56(16) ?
C33 C32 C31 . . 120.2(2) ?
C33 C32 H32 . . 119.9 ?
C31 C32 H32 . . 119.9 ?
C34 C33 C32 . . 120.6(2) ?
C34 C33 H33 . . 119.7 ?
C32 C33 H33 . . 119.7 ?
C33 C34 C35 . . 119.5(2) ?
C33 C34 H34 . . 120.2 ?
C35 C34 H34 . . 120.2 ?
C34 C35 C36 . . 120.4(2) ?
C34 C35 H35 . . 119.8 ?
C36 C35 H35 . . 119.8 ?
C31 C36 C35 . . 120.34(19) ?
C31 C36 H36 . . 119.8 ?
C35 C36 H36 . . 119.8 ?
C46 C41 C42 . . 119.63(19) ?
C46 C41 P2 . . 122.28(15) ?
C42 C41 P2 . . 118.04(15) ?
C43 C42 C41 . . 120.1(2) ?
C43 C42 H42 . . 119.9 ?
C41 C42 H42 . . 119.9 ?
C44 C43 C42 . . 119.9(2) ?
C44 C43 H43 . . 120.1 ?
C42 C43 H43 . . 120.1 ?
C45 C44 C43 . . 120.3(2) ?
C45 C44 H44 . . 119.8 ?
C43 C44 H44 . . 119.8 ?
C44 C45 C46 . . 120.4(2) ?
C44 C45 H45 . . 119.8 ?
C46 C45 H45 . . 119.8 ?
C41 C46 C45 . . 119.7(2) ?
C41 C46 H46 . . 120.1 ?
C45 C46 H46 . . 120.1 ?

loop_
_geom_bond_atom_site_label_1
_geom_bond_atom_site_label_2
_geom_bond_site_symmetry_2
_geom_bond_distance
_geom_bond_publ_flag
I1 Ni1 . 2.4976(3) y
Ni1 C1 . 1.890(2) ?
Ni1 P1 . 2.1553(5) y
Ni1 P2 . 2.1601(5) y
P1 O1 . 1.6486(15) ?
P1 C21 . 1.8028(19) ?
P1 C11 . 1.8080(19) ?
P2 O2 . 1.6488(14) ?
P2 C41 . 1.8101(19) ?
P2 C31 . 1.811(2) ?
O1 C2 . 1.390(2) ?
O2 C6 . 1.394(2) ?
C1 C6 . 1.392(3) ?
C1 C2 . 1.398(3) ?
C2 C3 . 1.391(3) ?
C3 C4 . 1.391(3) ?
C3 H3 . 0.9300 ?
C4 C5 . 1.391(3) ?
C4 H4 . 0.9300 ?
C5 C6 . 1.384(3) ?
C5 H5 . 0.9300 ?
C11 C16 . 1.395(3) ?
C11 C12 . 1.396(3) ?
C12 C13 . 1.391(3) ?
C12 H12 . 0.9300 ?
C13 C14 . 1.391(3) ?
C13 H13 . 0.9300 ?
C14 C15 . 1.385(3) ?
C14 H14 . 0.9300 ?
C15 C16 . 1.390(3) ?
C15 H15 . 0.9300 ?
C16 H16 . 0.9300 ?
C21 C26 . 1.392(3) ?
C21 C22 . 1.395(3) ?
C22 C23 . 1.392(3) ?
C22 H22 . 0.9300 ?
C23 C24 . 1.386(4) ?
C23 H23 . 0.9300 ?
C24 C25 . 1.378(4) ?
C24 H24 . 0.9300 ?
C25 C26 . 1.392(3) ?
C25 H25 . 0.9300 ?
C26 H26 . 0.9300 ?
C31 C36 . 1.389(3) ?
C31 C32 . 1.391(3) ?
C32 C33 . 1.391(3) ?
C32 H32 . 0.9300 ?
C33 C34 . 1.375(4) ?
C33 H33 . 0.9300 ?
C34 C35 . 1.379(3) ?
C34 H34 . 0.9300 ?
C35 C36 . 1.391(3) ?
C35 H35 . 0.9300 ?
C36 H36 . 0.9300 ?
C41 C46 . 1.385(3) ?
C41 C42 . 1.401(3) ?
C42 C43 . 1.388(3) ?
C42 H42 . 0.9300 ?
C43 C44 . 1.381(3) ?
C43 H43 . 0.9300 ?
C44 C45 . 1.380(4) ?
C44 H44 . 0.9300 ?
C45 C46 . 1.394(3) ?
C45 H45 . 0.9300 ?
C46 H46 . 0.9300 ?

loop_
_geom_torsion_atom_site_label_1
_geom_torsion_atom_site_label_2
_geom_torsion_atom_site_label_3
_geom_torsion_atom_site_label_4
_geom_torsion_site_symmetry_1
_geom_torsion_site_symmetry_2
_geom_torsion_site_symmetry_3
_geom_torsion_site_symmetry_4
_geom_torsion
_geom_torsion_publ_flag
C1 Ni1 P1 O1 . . . . 1.53(8) ?
P2 Ni1 P1 O1 . . . . 1.95(11) ?
I1 Ni1 P1 O1 . . . . -177.60(6) ?
C1 Ni1 P1 C21 . . . . 115.66(9) ?
P2 Ni1 P1 C21 . . . . 116.08(11) ?
I1 Ni1 P1 C21 . . . . -63.48(8) ?
C1 Ni1 P1 C11 . . . . -113.72(9) ?
P2 Ni1 P1 C11 . . . . -113.30(11) ?
I1 Ni1 P1 C11 . . . . 67.14(7) ?
C1 Ni1 P2 O2 . . . . 0.95(8) ?
P1 Ni1 P2 O2 . . . . 0.53(11) ?
I1 Ni1 P2 O2 . . . . -179.91(6) ?
C1 Ni1 P2 C41 . . . . 115.66(9) ?
P1 Ni1 P2 C41 . . . . 115.25(11) ?
I1 Ni1 P2 C41 . . . . -65.20(8) ?
C1 Ni1 P2 C31 . . . . -112.50(9) ?
P1 Ni1 P2 C31 . . . . -112.92(11) ?
I1 Ni1 P2 C31 . . . . 66.63(7) ?
C21 P1 O1 C2 . . . . -129.06(13) ?
C11 P1 O1 C2 . . . . 122.75(13) ?
Ni1 P1 O1 C2 . . . . -3.06(14) ?
C41 P2 O2 C6 . . . . -127.56(13) ?
C31 P2 O2 C6 . . . . 124.90(13) ?
Ni1 P2 O2 C6 . . . . 0.88(13) ?
P1 Ni1 C1 C6 . . . . 176.95(16) ?
P2 Ni1 C1 C6 . . . . -2.93(15) ?
P1 Ni1 C1 C2 . . . . 0.18(14) ?
P2 Ni1 C1 C2 . . . . -179.71(15) ?
P1 O1 C2 C3 . . . . -175.11(15) ?
P1 O1 C2 C1 . . . . 3.5(2) ?
C6 C1 C2 O1 . . . . -179.27(17) ?
Ni1 C1 C2 O1 . . . . -2.3(2) ?
C6 C1 C2 C3 . . . . -0.7(3) ?
Ni1 C1 C2 C3 . . . . 176.24(15) ?
O1 C2 C3 C4 . . . . 177.74(19) ?
C1 C2 C3 C4 . . . . -0.8(3) ?
C2 C3 C4 C5 . . . . 0.3(3) ?
C3 C4 C5 C6 . . . . 1.6(3) ?
C4 C5 C6 O2 . . . . 178.15(19) ?
C4 C5 C6 C1 . . . . -3.3(3) ?
P2 O2 C6 C5 . . . . 175.50(15) ?
P2 O2 C6 C1 . . . . -3.1(2) ?
C2 C1 C6 C5 . . . . 2.8(3) ?
Ni1 C1 C6 C5 . . . . -174.11(16) ?
C2 C1 C6 O2 . . . . -178.60(16) ?
Ni1 C1 C6 O2 . . . . 4.4(2) ?
O1 P1 C11 C16 . . . . -115.96(17) ?
C21 P1 C11 C16 . . . . 138.43(17) ?
Ni1 P1 C11 C16 . . . . 1.43(19) ?
O1 P1 C11 C12 . . . . 60.93(17) ?
C21 P1 C11 C12 . . . . -44.68(18) ?
Ni1 P1 C11 C12 . . . . 178.33(13) ?
C16 C11 C12 C13 . . . . 0.1(3) ?
P1 C11 C12 C13 . . . . -176.83(17) ?
C11 C12 C13 C14 . . . . -0.6(3) ?
C12 C13 C14 C15 . . . . 0.9(4) ?
C13 C14 C15 C16 . . . . -0.6(4) ?
C14 C15 C16 C11 . . . . 0.1(4) ?
C12 C11 C16 C15 . . . . 0.2(3) ?
P1 C11 C16 C15 . . . . 177.08(17) ?
O1 P1 C21 C26 . . . . -159.66(16) ?
C11 P1 C21 C26 . . . . -53.15(18) ?
Ni1 P1 C21 C26 . . . . 83.46(16) ?
O1 P1 C21 C22 . . . . 23.79(19) ?
C11 P1 C21 C22 . . . . 130.30(18) ?
Ni1 P1 C21 C22 . . . . -93.08(18) ?
C26 C21 C22 C23 . . . . 0.0(3) ?
P1 C21 C22 C23 . . . . 176.56(18) ?
C21 C22 C23 C24 . . . . -0.1(4) ?
C22 C23 C24 C25 . . . . 0.0(4) ?
C23 C24 C25 C26 . . . . 0.2(4) ?
C22 C21 C26 C25 . . . . 0.2(3) ?
P1 C21 C26 C25 . . . . -176.37(16) ?
C24 C25 C26 C21 . . . . -0.4(3) ?
O2 P2 C31 C36 . . . . 156.25(16) ?
C41 P2 C31 C36 . . . . 51.53(18) ?
Ni1 P2 C31 C36 . . . . -87.80(16) ?
O2 P2 C31 C32 . . . . -28.0(2) ?
C41 P2 C31 C32 . . . . -132.69(19) ?
Ni1 P2 C31 C32 . . . . 88.0(2) ?
C36 C31 C32 C33 . . . . 0.2(4) ?
P2 C31 C32 C33 . . . . -175.7(2) ?
C31 C32 C33 C34 . . . . 0.3(5) ?
C32 C33 C34 C35 . . . . -0.8(5) ?
C33 C34 C35 C36 . . . . 0.8(4) ?
C32 C31 C36 C35 . . . . -0.2(3) ?
P2 C31 C36 C35 . . . . 175.67(17) ?
C34 C35 C36 C31 . . . . -0.3(3) ?
O2 P2 C41 C46 . . . . 135.38(17) ?
C31 P2 C41 C46 . . . . -119.19(18) ?
Ni1 P2 C41 C46 . . . . 17.9(2) ?
O2 P2 C41 C42 . . . . -42.10(17) ?
C31 P2 C41 C42 . . . . 63.33(17) ?
Ni1 P2 C41 C42 . . . . -159.56(13) ?
C46 C41 C42 C43 . . . . 0.5(3) ?
P2 C41 C42 C43 . . . . 178.06(17) ?
C41 C42 C43 C44 . . . . 0.2(3) ?
C42 C43 C44 C45 . . . . -0.5(4) ?
C43 C44 C45 C46 . . . . 0.0(4) ?
C42 C41 C46 C45 . . . . -1.0(3) ?
P2 C41 C46 C45 . . . . -178.41(19) ?
C44 C45 C46 C41 . . . . 0.7(4) ?
